data_4066558
loop_
_publ_author_name
'Ho, Hung-An'
'Dunne, James F.'
'Ellern, Arkady'
'Sadow, Aaron D.'

_publ_section_title
;
 Reactions of Tris(oxazolinyl)phenylborato Rhodium(I) with C&#x2212;X (X =
 Cl, Br, OTf) Bonds: Stereoselective Intermolecular Oxidative Addition
;
_journal_issue 18
_journal_name_full Organometallics
_journal_page_first 4105
_journal_paper_doi 10.1021/om100515u
_journal_volume 29
_journal_year 2010
_chemical_formula_sum 'C23 H29 B N3 O5 Rh'
_chemical_formula_weight 541.21
_chemical_name_systematic
; 
 ? 
;
_space_group_IT_number 14
_symmetry_cell_setting monoclinic
_symmetry_space_group_name_Hall '-P 2ybc'
_symmetry_space_group_name_H-M 'P 1 21/c 1'
_atom_sites_solution_hydrogens geom
_atom_sites_solution_primary direct
_atom_sites_solution_secondary difmap
_audit_creation_method SHELXL-97
_cell_angle_alpha 90.00
_cell_angle_beta 101.5170(10)
_cell_angle_gamma 90.00
_cell_formula_units_Z 4
_cell_length_a 11.5814(11)
_cell_length_b 9.4035(9)
_cell_length_c 22.773(2)
_cell_measurement_reflns_used 9936
_cell_measurement_temperature 153(2)
_cell_measurement_theta_max 28.28
_cell_measurement_theta_min 2.35
_cell_volume 2430.2(4)
_computing_cell_refinement 'Bruker SAINT'
_computing_data_collection 'Bruker APEX2'
_computing_data_reduction 'Bruker SAINT'
_computing_molecular_graphics 'Bruker SHELXTL'
_computing_publication_material 'Bruker SHELXTL'
_computing_structure_refinement 'SHELXL-97 (Sheldrick, 2008)'
_computing_structure_solution 'SHELXS-97 (Sheldrick, 2008)'
_diffrn_ambient_temperature 153(2)
_diffrn_measured_fraction_theta_full 0.998
_diffrn_measured_fraction_theta_max 0.998
_diffrn_measurement_device_type 'Bruker APEX-II CCD'
_diffrn_measurement_method '\f and \w scans'
_diffrn_radiation_monochromator graphite
_diffrn_radiation_source 'fine-focus sealed tube'
_diffrn_radiation_type MoK\a
_diffrn_radiation_wavelength 0.71073
_diffrn_reflns_av_R_equivalents 0.0260
_diffrn_reflns_av_sigmaI/netI 0.0239
_diffrn_reflns_limit_h_max 15
_diffrn_reflns_limit_h_min -15
_diffrn_reflns_limit_k_max 12
_diffrn_reflns_limit_k_min -12
_diffrn_reflns_limit_l_max 30
_diffrn_reflns_limit_l_min -30
_diffrn_reflns_number 23874
_diffrn_reflns_theta_full 28.28
_diffrn_reflns_theta_max 28.28
_diffrn_reflns_theta_min 1.79
_exptl_absorpt_coefficient_mu 0.741
_exptl_absorpt_correction_T_max 0.8970
_exptl_absorpt_correction_T_min 0.8194
_exptl_absorpt_correction_type multi-scan
_exptl_absorpt_process_details 'BRUKER SADABS'
_exptl_crystal_colour yellow
_exptl_crystal_density_diffrn 1.479
_exptl_crystal_density_method 'not measured'
_exptl_crystal_description prism
_exptl_crystal_F_000 1112
_exptl_crystal_size_max 0.28
_exptl_crystal_size_mid 0.22
_exptl_crystal_size_min 0.15
_refine_diff_density_max 0.684
_refine_diff_density_min -0.437
_refine_diff_density_rms 0.088
_refine_ls_extinction_method none
_refine_ls_goodness_of_fit_ref 1.077
_refine_ls_hydrogen_treatment constr
_refine_ls_matrix_type full
_refine_ls_number_parameters 304
_refine_ls_number_reflns 6025
_refine_ls_number_restraints 0
_refine_ls_restrained_S_all 1.077
_refine_ls_R_factor_all 0.0272
_refine_ls_R_factor_gt 0.0232
_refine_ls_shift/su_max 0.001
_refine_ls_shift/su_mean 0.000
_refine_ls_structure_factor_coef Fsqd
_refine_ls_weighting_details 'calc w=1/[\s^2^(Fo^2^)+(0.0264P)^2^+2.1041P] where P=(Fo^2^+2Fc^2^)/3'
_refine_ls_weighting_scheme calc
_refine_ls_wR_factor_gt 0.0577
_refine_ls_wR_factor_ref 0.0645
_reflns_number_gt 5432
_reflns_number_total 6025
_reflns_threshold_expression >2sigma(I)
_cod_data_source_file om100515u_si_002.cif
_cod_data_source_block ToMRh(CO)2
_cod_depositor_comments
;
The following automatic conversions were performed:

'_symmetry_cell_setting' value 'Monoclinic' changed to 'monoclinic'
according to /home/saulius/struct/CIF-dictionaries/cif_core.dic
dictionary named 'cif_core.dic' version 2.4.1 from 2010-06-29.

Automatic conversion script
Id: cif_fix_values 1715 2011-07-08 13:25:40Z adriana 
;
_cod_original_sg_symbol_H-M P2(1)/c
_cod_database_code 4066558

loop_
_symmetry_equiv_pos_as_xyz
'x, y, z'
'-x, y+1/2, -z+1/2'
'-x, -y, -z'
'x, -y-1/2, z-1/2'

loop_
_atom_site_label
_atom_site_type_symbol
_atom_site_fract_x
_atom_site_fract_y
_atom_site_fract_z
_atom_site_U_iso_or_equiv
_atom_site_adp_type
_atom_site_occupancy
_atom_site_symmetry_multiplicity
_atom_site_calc_flag
_atom_site_refinement_flags
Rh1 Rh 0.348263(11) 0.715762(13) 0.122258(6) 0.01442(5) Uani 1 1 d .
B1 B 0.05926(17) 0.6960(2) 0.10234(8) 0.0138(3) Uani 1 1 d .
C1 C 0.27438(15) 0.38609(18) 0.14459(8) 0.0173(3) Uani 1 1 d .
C2 C 0.38188(17) 0.3269(2) 0.12430(9) 0.0244(4) Uani 1 1 d .
H2A H 0.3667 0.3230 0.0804 0.037 Uiso 1 1 calc R
H2B H 0.3985 0.2310 0.1406 0.037 Uiso 1 1 calc R
H2C H 0.4498 0.3886 0.1388 0.037 Uiso 1 1 calc R
C3 C 0.28874(17) 0.3854(2) 0.21298(8) 0.0241(4) Uani 1 1 d .
H3A H 0.3613 0.4356 0.2310 0.036 Uiso 1 1 calc R
H3B H 0.2929 0.2870 0.2274 0.036 Uiso 1 1 calc R
H3C H 0.2211 0.4331 0.2242 0.036 Uiso 1 1 calc R
C4 C 0.16031(16) 0.31127(18) 0.11569(9) 0.0195(4) Uani 1 1 d .
H4A H 0.1651 0.2737 0.0756 0.023 Uiso 1 1 calc R
H4B H 0.1424 0.2321 0.1411 0.023 Uiso 1 1 calc R
C5 C 0.13039(15) 0.54681(17) 0.11151(7) 0.0132(3) Uani 1 1 d .
C6 C 0.23440(16) 0.87721(19) -0.00401(8) 0.0179(3) Uani 1 1 d .
C7 C 0.33210(19) 0.8241(2) -0.03416(10) 0.0284(4) Uani 1 1 d .
H7A H 0.4075 0.8281 -0.0056 0.043 Uiso 1 1 calc R
H7B H 0.3361 0.8842 -0.0688 0.043 Uiso 1 1 calc R
H7C H 0.3157 0.7257 -0.0475 0.043 Uiso 1 1 calc R
C8 C 0.25337(19) 1.0318(2) 0.01593(9) 0.0267(4) Uani 1 1 d .
H8A H 0.1917 1.0603 0.0374 0.040 Uiso 1 1 calc R
H8B H 0.2498 1.0928 -0.0193 0.040 Uiso 1 1 calc R
H8C H 0.3307 1.0417 0.0425 0.040 Uiso 1 1 calc R
C9 C 0.11150(17) 0.8581(2) -0.04287(8) 0.0236(4) Uani 1 1 d .
H9A H 0.0840 0.9471 -0.0644 0.028 Uiso 1 1 calc R
H9B H 0.1111 0.7809 -0.0725 0.028 Uiso 1 1 calc R
C10 C 0.11084(15) 0.77143(17) 0.04898(7) 0.0142(3) Uani 1 1 d .
C11 C 0.17169(17) 0.8482(2) 0.25894(8) 0.0201(4) Uani 1 1 d .
C12 C 0.0869(2) 0.8340(3) 0.30102(11) 0.0444(6) Uani 1 1 d .
H12A H 0.0061 0.8459 0.2785 0.067 Uiso 1 1 calc R
H12B H 0.1042 0.9072 0.3322 0.067 Uiso 1 1 calc R
H12C H 0.0955 0.7397 0.3197 0.067 Uiso 1 1 calc R
C13 C 0.2979(2) 0.8389(3) 0.29360(10) 0.0366(5) Uani 1 1 d .
H13A H 0.3105 0.7467 0.3139 0.055 Uiso 1 1 calc R
H13B H 0.3125 0.9153 0.3234 0.055 Uiso 1 1 calc R
H13C H 0.3521 0.8488 0.2658 0.055 Uiso 1 1 calc R
C14 C 0.1493(2) 0.9811(2) 0.21992(10) 0.0375(5) Uani 1 1 d .
H14A H 0.0966 1.0478 0.2356 0.045 Uiso 1 1 calc R
H14B H 0.2242 1.0304 0.2185 0.045 Uiso 1 1 calc R
C15 C 0.10562(15) 0.78377(17) 0.16362(8) 0.0147(3) Uani 1 1 d .
C16 C -0.14102(16) 0.59085(19) 0.04226(8) 0.0181(3) Uani 1 1 d .
H16 H -0.0972 0.5487 0.0157 0.022 Uiso 1 1 calc R
C17 C -0.26169(16) 0.5667(2) 0.03299(9) 0.0230(4) Uani 1 1 d .
H17 H -0.2989 0.5088 0.0005 0.028 Uiso 1 1 calc R
C18 C -0.32808(16) 0.6272(2) 0.07114(9) 0.0263(4) Uani 1 1 d .
H18 H -0.4106 0.6110 0.0650 0.032 Uiso 1 1 calc R
C19 C -0.27219(17) 0.7111(2) 0.11818(9) 0.0266(4) Uani 1 1 d .
H19 H -0.3166 0.7531 0.1445 0.032 Uiso 1 1 calc R
C20 C -0.15116(16) 0.7345(2) 0.12711(8) 0.0207(4) Uani 1 1 d .
H20 H -0.1145 0.7924 0.1597 0.025 Uiso 1 1 calc R
C21 C -0.08195(15) 0.67527(18) 0.08948(8) 0.0153(3) Uani 1 1 d .
C22 C 0.45706(16) 0.6533(2) 0.18812(9) 0.0218(4) Uani 1 1 d .
C23 C 0.44313(16) 0.8752(2) 0.12422(9) 0.0227(4) Uani 1 1 d .
N1 N 0.24404(12) 0.53475(15) 0.12249(6) 0.0143(3) Uani 1 1 d .
N2 N 0.22208(13) 0.78777(15) 0.04915(6) 0.0145(3) Uani 1 1 d .
N3 N 0.14856(14) 0.73109(16) 0.21456(7) 0.0186(3) Uani 1 1 d .
O1 O 0.07201(11) 0.42320(13) 0.11111(5) 0.0167(2) Uani 1 1 d .
O2 O 0.03777(11) 0.82142(14) 0.00006(5) 0.0186(3) Uani 1 1 d .
O3 O 0.09389(13) 0.93006(14) 0.16102(6) 0.0252(3) Uani 1 1 d .
O4 O 0.52474(13) 0.62139(17) 0.22933(7) 0.0350(4) Uani 1 1 d .
O5 O 0.50528(13) 0.96985(16) 0.12985(8) 0.0360(4) Uani 1 1 d .

loop_
_atom_site_aniso_label
_atom_site_aniso_U_11
_atom_site_aniso_U_22
_atom_site_aniso_U_33
_atom_site_aniso_U_23
_atom_site_aniso_U_13
_atom_site_aniso_U_12
Rh1 0.01205(7) 0.01319(7) 0.01751(7) 0.00022(5) 0.00169(5) -0.00009(5)
B1 0.0149(8) 0.0140(8) 0.0122(8) 0.0005(6) 0.0018(7) 0.0021(7)
C1 0.0175(8) 0.0122(7) 0.0203(8) 0.0009(6) -0.0012(6) 0.0004(6)
C2 0.0199(9) 0.0180(8) 0.0330(10) -0.0025(7) -0.0005(7) 0.0055(7)
C3 0.0257(9) 0.0215(9) 0.0215(9) 0.0052(7) -0.0041(7) 0.0001(7)
C4 0.0187(8) 0.0123(8) 0.0251(9) 0.0020(7) -0.0014(7) 0.0026(6)
C5 0.0165(8) 0.0135(7) 0.0093(7) -0.0002(6) 0.0019(6) -0.0003(6)
C6 0.0227(9) 0.0173(8) 0.0141(8) 0.0022(6) 0.0050(6) -0.0023(7)
C7 0.0332(11) 0.0289(10) 0.0278(10) 0.0006(8) 0.0175(9) -0.0037(9)
C8 0.0357(11) 0.0159(9) 0.0269(10) 0.0040(7) 0.0027(8) -0.0025(8)
C9 0.0280(10) 0.0289(10) 0.0136(8) 0.0052(7) 0.0034(7) -0.0053(8)
C10 0.0183(8) 0.0115(7) 0.0123(7) -0.0006(6) 0.0020(6) 0.0021(6)
C11 0.0248(9) 0.0213(9) 0.0140(8) -0.0043(7) 0.0033(7) 0.0002(7)
C12 0.0488(14) 0.0580(16) 0.0327(12) -0.0197(11) 0.0233(11) -0.0144(13)
C13 0.0288(11) 0.0449(13) 0.0324(11) -0.0132(10) -0.0032(9) 0.0011(10)
C14 0.0617(16) 0.0197(10) 0.0252(11) -0.0050(8) -0.0058(10) 0.0010(10)
C15 0.0150(8) 0.0134(8) 0.0169(8) -0.0004(6) 0.0058(6) -0.0003(6)
C16 0.0182(8) 0.0194(8) 0.0165(8) 0.0018(7) 0.0030(6) 0.0014(7)
C17 0.0192(9) 0.0221(9) 0.0259(9) 0.0035(7) -0.0001(7) -0.0019(7)
C18 0.0143(8) 0.0326(11) 0.0318(10) 0.0095(8) 0.0040(7) 0.0003(8)
C19 0.0189(9) 0.0359(11) 0.0269(10) 0.0034(8) 0.0093(7) 0.0061(8)
C20 0.0190(9) 0.0250(9) 0.0184(8) 0.0000(7) 0.0042(7) 0.0036(7)
C21 0.0152(8) 0.0147(7) 0.0156(8) 0.0048(6) 0.0024(6) 0.0032(6)
C22 0.0176(8) 0.0177(8) 0.0285(10) 0.0004(7) 0.0005(7) -0.0039(7)
C23 0.0167(8) 0.0204(9) 0.0296(10) 0.0034(7) 0.0011(7) 0.0038(7)
N1 0.0155(7) 0.0116(6) 0.0152(7) 0.0001(5) 0.0016(5) 0.0012(5)
N2 0.0171(7) 0.0134(6) 0.0137(6) 0.0001(5) 0.0049(5) 0.0004(5)
N3 0.0241(8) 0.0176(7) 0.0139(7) -0.0023(6) 0.0037(6) 0.0001(6)
O1 0.0160(6) 0.0131(6) 0.0202(6) 0.0017(5) 0.0014(5) 0.0000(5)
O2 0.0178(6) 0.0226(6) 0.0141(6) 0.0053(5) -0.0001(5) -0.0006(5)
O3 0.0417(8) 0.0133(6) 0.0184(6) -0.0011(5) 0.0009(6) 0.0025(6)
O4 0.0286(8) 0.0317(8) 0.0368(8) 0.0052(7) -0.0124(6) -0.0049(6)
O5 0.0231(7) 0.0239(7) 0.0568(10) 0.0071(7) -0.0022(7) -0.0080(6)

loop_
_atom_type_symbol
_atom_type_description
_atom_type_scat_dispersion_real
_atom_type_scat_dispersion_imag
_atom_type_scat_source
C C 0.0033 0.0016 'International Tables Vol C Tables 4.2.6.8 and 6.1.1.4'
H H 0.0000 0.0000 'International Tables Vol C Tables 4.2.6.8 and 6.1.1.4'
N N 0.0061 0.0033 'International Tables Vol C Tables 4.2.6.8 and 6.1.1.4'
O O 0.0106 0.0060 'International Tables Vol C Tables 4.2.6.8 and 6.1.1.4'
B B 0.0013 0.0007 'International Tables Vol C Tables 4.2.6.8 and 6.1.1.4'
Rh Rh -1.1178 0.9187 'International Tables Vol C Tables 4.2.6.8 and 6.1.1.4'

loop_
_geom_angle_atom_site_label_1
_geom_angle_atom_site_label_2
_geom_angle_atom_site_label_3
_geom_angle
C22 Rh1 C23 86.14(8)
C22 Rh1 N1 92.28(7)
C23 Rh1 N1 178.37(7)
C22 Rh1 N2 178.52(7)
C23 Rh1 N2 94.23(7)
N1 Rh1 N2 87.34(5)
C21 B1 C15 111.57(14)
C21 B1 C5 112.94(14)
C15 B1 C5 104.96(13)
C21 B1 C10 115.36(14)
C15 B1 C10 108.35(14)
C5 B1 C10 102.81(13)
N1 C1 C2 112.97(15)
N1 C1 C4 99.21(13)
C2 C1 C4 113.09(15)
N1 C1 C3 108.34(14)
C2 C1 C3 112.25(15)
C4 C1 C3 110.20(15)
C1 C2 H2A 109.5
C1 C2 H2B 109.5
H2A C2 H2B 109.5
C1 C2 H2C 109.5
H2A C2 H2C 109.5
H2B C2 H2C 109.5
C1 C3 H3A 109.5
C1 C3 H3B 109.5
H3A C3 H3B 109.5
C1 C3 H3C 109.5
H3A C3 H3C 109.5
H3B C3 H3C 109.5
O1 C4 C1 103.46(13)
O1 C4 H4A 111.1
C1 C4 H4A 111.1
O1 C4 H4B 111.1
C1 C4 H4B 111.1
H4A C4 H4B 109.0
N1 C5 O1 114.60(14)
N1 C5 B1 124.91(15)
O1 C5 B1 120.40(14)
N2 C6 C7 112.24(15)
N2 C6 C8 108.92(14)
C7 C6 C8 111.82(16)
N2 C6 C9 99.97(13)
C7 C6 C9 113.01(16)
C8 C6 C9 110.25(16)
C6 C7 H7A 109.5
C6 C7 H7B 109.5
H7A C7 H7B 109.5
C6 C7 H7C 109.5
H7A C7 H7C 109.5
H7B C7 H7C 109.5
C6 C8 H8A 109.5
C6 C8 H8B 109.5
H8A C8 H8B 109.5
C6 C8 H8C 109.5
H8A C8 H8C 109.5
H8B C8 H8C 109.5
O2 C9 C6 103.96(13)
O2 C9 H9A 111.0
C6 C9 H9A 111.0
O2 C9 H9B 111.0
C6 C9 H9B 111.0
H9A C9 H9B 109.0
N2 C10 O2 114.98(15)
N2 C10 B1 124.35(15)
O2 C10 B1 120.66(15)
N3 C11 C12 108.38(17)
N3 C11 C13 109.62(16)
C12 C11 C13 110.22(18)
N3 C11 C14 103.00(14)
C12 C11 C14 112.7(2)
C13 C11 C14 112.59(19)
C11 C12 H12A 109.5
C11 C12 H12B 109.5
H12A C12 H12B 109.5
C11 C12 H12C 109.5
H12A C12 H12C 109.5
H12B C12 H12C 109.5
C11 C13 H13A 109.5
C11 C13 H13B 109.5
H13A C13 H13B 109.5
C11 C13 H13C 109.5
H13A C13 H13C 109.5
H13B C13 H13C 109.5
O3 C14 C11 105.10(15)
O3 C14 H14A 110.7
C11 C14 H14A 110.7
O3 C14 H14B 110.7
C11 C14 H14B 110.7
H14A C14 H14B 108.8
N3 C15 O3 116.43(15)
N3 C15 B1 126.27(15)
O3 C15 B1 117.25(14)
C17 C16 C21 122.11(17)
C17 C16 H16 118.9
C21 C16 H16 118.9
C16 C17 C18 120.18(18)
C16 C17 H17 119.9
C18 C17 H17 119.9
C19 C18 C17 119.04(18)
C19 C18 H18 120.5
C17 C18 H18 120.5
C18 C19 C20 120.33(18)
C18 C19 H19 119.8
C20 C19 H19 119.8
C19 C20 C21 121.99(18)
C19 C20 H20 119.0
C21 C20 H20 119.0
C20 C21 C16 116.36(16)
C20 C21 B1 121.57(16)
C16 C21 B1 121.97(15)
O4 C22 Rh1 176.83(17)
O5 C23 Rh1 174.64(18)
C5 N1 C1 107.86(14)
C5 N1 Rh1 119.62(11)
C1 N1 Rh1 131.49(11)
C10 N2 C6 108.53(14)
C10 N2 Rh1 119.92(11)
C6 N2 Rh1 131.05(11)
C15 N3 C11 108.54(15)
C5 O1 C4 106.22(13)
C10 O2 C9 106.38(13)
C15 O3 C14 105.58(14)

loop_
_geom_bond_atom_site_label_1
_geom_bond_atom_site_label_2
_geom_bond_distance
Rh1 C22 1.8514(19)
Rh1 C23 1.8540(19)
Rh1 N1 2.0873(14)
Rh1 N2 2.0963(15)
B1 C21 1.615(3)
B1 C15 1.618(2)
B1 C5 1.619(2)
B1 C10 1.621(2)
C1 N1 1.503(2)
C1 C2 1.517(3)
C1 C4 1.525(2)
C1 C3 1.533(3)
C2 H2A 0.9800
C2 H2B 0.9800
C2 H2C 0.9800
C3 H3A 0.9800
C3 H3B 0.9800
C3 H3C 0.9800
C4 O1 1.457(2)
C4 H4A 0.9900
C4 H4B 0.9900
C5 N1 1.295(2)
C5 O1 1.344(2)
C6 N2 1.504(2)
C6 C7 1.520(3)
C6 C8 1.526(3)
C6 C9 1.529(3)
C7 H7A 0.9800
C7 H7B 0.9800
C7 H7C 0.9800
C8 H8A 0.9800
C8 H8B 0.9800
C8 H8C 0.9800
C9 O2 1.462(2)
C9 H9A 0.9900
C9 H9B 0.9900
C10 N2 1.297(2)
C10 O2 1.342(2)
C11 N3 1.483(2)
C11 C12 1.508(3)
C11 C13 1.519(3)
C11 C14 1.525(3)
C12 H12A 0.9800
C12 H12B 0.9800
C12 H12C 0.9800
C13 H13A 0.9800
C13 H13B 0.9800
C13 H13C 0.9800
C14 O3 1.448(2)
C14 H14A 0.9900
C14 H14B 0.9900
C15 N3 1.268(2)
C15 O3 1.382(2)
C16 C17 1.390(3)
C16 C21 1.400(2)
C16 H16 0.9500
C17 C18 1.391(3)
C17 H17 0.9500
C18 C19 1.383(3)
C18 H18 0.9500
C19 C20 1.393(3)
C19 H19 0.9500
C20 C21 1.401(2)
C20 H20 0.9500
C22 O4 1.136(2)
C23 O5 1.136(2)
